data_2205620
loop_
_publ_author_name
'M. Alagar'
'R. V. Krishnakumar'
'P. Parimala Devi'
'S. Natarajan'

_publ_section_title
;
 <small>L</small>-Phenylalanine <small>L</small>-phenylalaninium
 malonate
;
_journal_issue 4
_journal_name_full 'Acta Crystallographica Section E'
_journal_page_first o992
_journal_page_last o994
_journal_paper_doi 10.1107/S1600536805007014
_journal_volume 61
_journal_year 2005
_chemical_formula_iupac 'C9 H12 N O2 +, C3 H3 O4 -, C9 H11 N O2'
_chemical_formula_moiety 'C9 H12 N O2 +, C3 H3 O4 -, C9 H11 N O2'
_chemical_formula_sum 'C21 H26 N2 O8'
_chemical_formula_weight 434.44
_chemical_name_systematic
;
L-Phenylalaninium malonate L-phenylalanine
;
_space_group_IT_number 4
_symmetry_cell_setting monoclinic
_symmetry_space_group_name_Hall 'P 2yb'
_symmetry_space_group_name_H-M 'P 1 21 1'
_atom_sites_solution_hydrogens geom
_atom_sites_solution_primary direct
_atom_sites_solution_secondary difmap
_audit_creation_method SHELXL-97
_cell_angle_alpha 90.00
_cell_angle_beta 107.412(3)
_cell_angle_gamma 90.00
_cell_formula_units_Z 2
_cell_length_a 14.031(3)
_cell_length_b 5.5082(10)
_cell_length_c 14.601(3)
_cell_measurement_reflns_used 25
_cell_measurement_temperature 293(2)
_cell_measurement_theta_max 16.3
_cell_measurement_theta_min 7.4
_cell_volume 1076.7(4)
_computing_cell_refinement 'CAD-4 EXPRESS'
_computing_data_collection 'CAD-4 EXPRESS (Enraf--Nonius, 1994)'
_computing_data_reduction 'XCAD4 (Harms & Wocadlo, 1996)'
_computing_molecular_graphics 'PLATON (Spek, 2003)'
_computing_publication_material SHELXL97
_computing_structure_refinement 'SHELXL97 (Sheldrick, 1997)'
_computing_structure_solution 'SHELXS97 (Sheldrick, 1990)'
_diffrn_ambient_temperature 293(2)
_diffrn_measured_fraction_theta_full 0.958
_diffrn_measured_fraction_theta_max 0.956
_diffrn_measurement_device_type 'Nonius MACH3 four-circle'
_diffrn_measurement_method \w/2\q
_diffrn_radiation_monochromator graphite
_diffrn_radiation_source 'fine-focus sealed tube'
_diffrn_radiation_type MoK\a
_diffrn_radiation_wavelength 0.71073
_diffrn_reflns_av_R_equivalents 0.0492
_diffrn_reflns_av_sigmaI/netI 0.0339
_diffrn_reflns_limit_h_max 16
_diffrn_reflns_limit_h_min -1
_diffrn_reflns_limit_k_max 5
_diffrn_reflns_limit_k_min -1
_diffrn_reflns_limit_l_max 16
_diffrn_reflns_limit_l_min -17
_diffrn_reflns_number 2761
_diffrn_reflns_theta_full 25.00
_diffrn_reflns_theta_max 25.03
_diffrn_reflns_theta_min 2.40
_diffrn_standards_decay_% 0
_diffrn_standards_interval_time '60 min'
_diffrn_standards_number 3
_exptl_absorpt_coefficient_mu 0.103
_exptl_absorpt_correction_T_max 0.98
_exptl_absorpt_correction_T_min 0.89
_exptl_absorpt_correction_type '\y scans'
_exptl_absorpt_process_details '(North <i>et al.</i>, 1968)'
_exptl_crystal_colour colourless
_exptl_crystal_density_diffrn 1.340
_exptl_crystal_density_meas 1.35
_exptl_crystal_density_method 'flotation in a mixture of xylene and bromoform'
_exptl_crystal_description 'block cut from a needle'
_exptl_crystal_F_000 460
_exptl_crystal_size_max 0.30
_exptl_crystal_size_mid 0.22
_exptl_crystal_size_min 0.15
_refine_diff_density_max 0.157
_refine_diff_density_min -0.167
_refine_ls_extinction_method none
_refine_ls_goodness_of_fit_ref 1.056
_refine_ls_hydrogen_treatment mixed
_refine_ls_matrix_type full
_refine_ls_number_parameters 296
_refine_ls_number_reflns 2032
_refine_ls_number_restraints 1
_refine_ls_restrained_S_all 1.056
_refine_ls_R_factor_all 0.0560
_refine_ls_R_factor_gt 0.0351
_refine_ls_shift/su_max 0.000
_refine_ls_shift/su_mean 0.000
_refine_ls_structure_factor_coef Fsqd
_refine_ls_weighting_details 'calc w=1/[\s^2^(Fo^2^)+(0.0587P)^2^+0.0894P] where P=(Fo^2^+2Fc^2^)/3'
_refine_ls_weighting_scheme calc
_refine_ls_wR_factor_gt 0.0903
_refine_ls_wR_factor_ref 0.1012
_reflns_number_gt 1921
_reflns_number_total 2032
_reflns_threshold_expression I>2\s(I)
_cod_data_source_file wn6334.cif
_cod_data_source_block I
_cod_original_sg_symbol_H-M P21
_cod_database_code 2205620
_cod_database_fobs_code 2205620

loop_
_symmetry_equiv_pos_as_xyz
'x, y, z'
'-x, y+1/2, -z'

loop_
_atom_site_label
_atom_site_fract_x
_atom_site_fract_y
_atom_site_fract_z
_atom_site_U_iso_or_equiv
_atom_site_adp_type
_atom_site_calc_flag
_atom_site_refinement_flags
_atom_site_occupancy
_atom_site_type_symbol
O1A 0.58881(16) -0.0208(4) 0.67715(16) 0.0451(6) Uani d . 1 O
O2A 0.69402(18) 0.0977(5) 0.59800(15) 0.0516(6) Uani d . 1 O
N1A 0.58236(18) 0.4156(5) 0.75437(17) 0.0398(6) Uani d . 1 N
H5 0.5865 0.5664 0.7771 0.060 Uiso calc R 1 H
H6 0.6008 0.3114 0.8031 0.060 Uiso calc R 1 H
H7 0.5197 0.3848 0.7197 0.060 Uiso calc R 1 H
C1A 0.6407(2) 0.1314(7) 0.65476(18) 0.0350(7) Uani d . 1 C
C2A 0.6491(2) 0.3891(6) 0.6933(2) 0.0367(7) Uani d . 1 C
H8 0.6247 0.4988 0.6384 0.044 Uiso calc R 1 H
C3A 0.7560(2) 0.4637(7) 0.7471(2) 0.0445(8) Uani d . 1 C
H9 0.7945 0.4673 0.7019 0.053 Uiso calc R 1 H
H10 0.7549 0.6273 0.7713 0.053 Uiso calc R 1 H
C4A 0.8083(2) 0.3008(7) 0.8296(2) 0.0419(8) Uani d . 1 C
C5A 0.8034(2) 0.3435(8) 0.9211(2) 0.0517(9) Uani d . 1 C
H11 0.7689 0.4782 0.9328 0.062 Uiso calc R 1 H
C6A 0.8496(3) 0.1871(10) 0.9961(3) 0.0637(12) Uani d . 1 C
H12 0.8449 0.2157 1.0573 0.076 Uiso calc R 1 H
C7A 0.9020(3) -0.0091(9) 0.9792(3) 0.0670(12) Uani d . 1 C
H13 0.9335 -0.1127 1.0295 0.080 Uiso calc R 1 H
C8A 0.9083(3) -0.0533(9) 0.8897(3) 0.0648(11) Uani d . 1 C
H14 0.9437 -0.1872 0.8786 0.078 Uiso calc R 1 H
C9A 0.8618(2) 0.1018(8) 0.8150(3) 0.0518(9) Uani d . 1 C
H15 0.8667 0.0713 0.7539 0.062 Uiso calc R 1 H
O1B 0.59595(16) 0.8585(4) 0.38890(14) 0.0454(6) Uani d . 1 O
O2B 0.6945(2) 0.7031(5) 0.52394(15) 0.0511(7) Uani d . 1 O
N1B 0.59996(19) 0.4656(6) 0.28503(18) 0.0498(8) Uani d . 1 N
H16 0.6046 0.3242 0.2572 0.075 Uiso calc R 1 H
H17 0.6260 0.5824 0.2578 0.075 Uiso calc R 1 H
H18 0.5360 0.4985 0.2778 0.075 Uiso calc R 1 H
C1B 0.6462(2) 0.6927(6) 0.4353(2) 0.0351(7) Uani d . 1 C
C2B 0.6554(2) 0.4516(6) 0.3888(2) 0.0405(8) Uani d . 1 C
H19 0.6226 0.3286 0.4174 0.049 Uiso calc R 1 H
C3B 0.7628(3) 0.3704(7) 0.4048(2) 0.0509(9) Uani d . 1 C
H20 0.7948 0.3542 0.4733 0.061 Uiso calc R 1 H
H21 0.7620 0.2110 0.3763 0.061 Uiso calc R 1 H
C4B 0.8251(2) 0.5363(7) 0.3644(2) 0.0476(9) Uani d . 1 C
C5B 0.8746(3) 0.7326(8) 0.4152(3) 0.0642(11) Uani d . 1 C
H22 0.8697 0.7637 0.4763 0.077 Uiso calc R 1 H
C6B 0.9320(3) 0.8860(10) 0.3767(4) 0.0876(16) Uani d . 1 C
H23 0.9642 1.0193 0.4116 0.105 Uiso calc R 1 H
C7B 0.9407(4) 0.8400(12) 0.2874(5) 0.0956(17) Uani d . 1 C
H24 0.9800 0.9402 0.2622 0.115 Uiso calc R 1 H
C8B 0.8923(3) 0.6490(13) 0.2360(4) 0.0869(16) Uani d . 1 C
H25 0.8972 0.6196 0.1749 0.104 Uiso calc R 1 H
C9B 0.8359(3) 0.4981(10) 0.2742(3) 0.0669(12) Uani d . 1 C
H26 0.8039 0.3661 0.2382 0.080 Uiso calc R 1 H
O3 0.5881(2) 1.1472(6) -0.07408(19) 0.0589(7) Uani d . 1 O
O4 0.6056(3) 0.7746(8) -0.1150(2) 0.0960(12) Uani d . 1 O
O5 0.6289(2) 0.9821(7) 0.20181(17) 0.0725(9) Uani d . 1 O
O6 0.6179(3) 1.2600(6) 0.0918(2) 0.0754(9) Uani d . 1 O
C10 0.6087(3) 0.9229(7) -0.0535(2) 0.0469(9) Uani d . 1 C
C11 0.6397(3) 0.8519(7) 0.0501(2) 0.0479(9) Uani d . 1 C
C12 0.6273(3) 1.0375(8) 0.1209(2) 0.0478(9) Uani d . 1 C
H2B 0.695(4) 0.846(15) 0.555(4) 0.13(2) Uiso d . 1 H
H3 0.598(3) 1.232(8) -0.008(3) 0.063(11) Uiso d . 1 H
H1 0.604(4) 0.698(12) 0.059(4) 0.11(2) Uiso d . 1 H
H2 0.708(4) 0.807(12) 0.070(3) 0.105(17) Uiso d . 1 H

loop_
_atom_site_aniso_label
_atom_site_aniso_U_11
_atom_site_aniso_U_22
_atom_site_aniso_U_33
_atom_site_aniso_U_12
_atom_site_aniso_U_13
_atom_site_aniso_U_23
O1A 0.0550(12) 0.0316(14) 0.0560(13) -0.0036(12) 0.0278(11) -0.0049(12)
O2A 0.0749(15) 0.0458(16) 0.0456(12) -0.0093(13) 0.0357(12) -0.0124(11)
N1A 0.0482(13) 0.0373(17) 0.0323(12) 0.0061(13) 0.0096(11) -0.0065(11)
C1A 0.0459(17) 0.0327(18) 0.0250(13) 0.0024(16) 0.0085(13) -0.0034(13)
C2A 0.0483(16) 0.0340(19) 0.0269(13) 0.0018(15) 0.0096(12) -0.0004(13)
C3A 0.0563(18) 0.0312(19) 0.0460(17) -0.0034(17) 0.0153(14) -0.0025(15)
C4A 0.0368(15) 0.040(2) 0.0457(17) -0.0087(16) 0.0072(13) -0.0068(15)
C5A 0.0463(17) 0.059(3) 0.0474(18) -0.0030(19) 0.0107(15) -0.007(2)
C6A 0.054(2) 0.088(4) 0.0429(18) -0.015(3) 0.0056(16) 0.007(2)
C7A 0.053(2) 0.062(3) 0.072(3) -0.010(2) -0.0036(19) 0.018(2)
C8A 0.0488(19) 0.048(3) 0.085(3) 0.005(2) 0.0011(19) -0.001(2)
C9A 0.0449(19) 0.048(3) 0.058(2) -0.0039(18) 0.0087(16) -0.0093(19)
O1B 0.0553(13) 0.0359(14) 0.0387(11) 0.0027(12) 0.0043(10) -0.0048(12)
O2B 0.0826(17) 0.0414(17) 0.0278(11) 0.0128(13) 0.0142(11) -0.0024(11)
N1B 0.0542(15) 0.052(2) 0.0478(15) -0.0084(16) 0.0228(13) -0.0249(15)
C1B 0.0439(16) 0.0304(19) 0.0356(16) -0.0026(15) 0.0190(13) -0.0022(14)
C2B 0.0567(18) 0.0299(18) 0.0424(16) -0.0015(17) 0.0261(14) -0.0059(14)
C3B 0.071(2) 0.032(2) 0.0549(19) 0.0120(19) 0.0274(17) -0.0018(17)
C4B 0.0406(16) 0.042(2) 0.058(2) 0.0114(17) 0.0115(15) -0.0048(17)
C5B 0.052(2) 0.057(3) 0.082(3) 0.005(2) 0.017(2) -0.015(2)
C6B 0.055(2) 0.067(3) 0.139(4) -0.012(3) 0.027(3) -0.028(3)
C7B 0.073(3) 0.083(4) 0.148(5) -0.002(3) 0.059(3) 0.009(4)
C8B 0.075(3) 0.104(5) 0.094(3) 0.000(3) 0.046(3) 0.004(4)
C9B 0.060(2) 0.079(3) 0.068(2) -0.009(3) 0.0290(19) -0.013(2)
O3 0.0733(17) 0.0552(19) 0.0512(14) 0.0043(15) 0.0234(13) 0.0085(14)
O4 0.137(3) 0.097(3) 0.0601(17) -0.001(2) 0.0377(18) -0.040(2)
O5 0.0910(18) 0.093(2) 0.0364(12) -0.003(2) 0.0235(12) -0.0102(15)
O6 0.122(3) 0.0373(18) 0.079(2) -0.0065(17) 0.0494(19) -0.0192(15)
C10 0.0553(19) 0.046(3) 0.0431(18) -0.0014(19) 0.0206(15) -0.0072(17)
C11 0.067(2) 0.035(2) 0.0446(18) 0.006(2) 0.0211(17) -0.0050(17)
C12 0.0516(19) 0.058(3) 0.0367(17) -0.0084(19) 0.0176(14) -0.0102(18)

loop_
_atom_type_symbol
_atom_type_description
_atom_type_scat_dispersion_real
_atom_type_scat_dispersion_imag
_atom_type_scat_source
C C 0.0033 0.0016 'International Tables Vol C Tables 4.2.6.8 and 6.1.1.4'
H H 0.0000 0.0000 'International Tables Vol C Tables 4.2.6.8 and 6.1.1.4'
N N 0.0061 0.0033 'International Tables Vol C Tables 4.2.6.8 and 6.1.1.4'
O O 0.0106 0.0060 'International Tables Vol C Tables 4.2.6.8 and 6.1.1.4'

loop_
_geom_angle_atom_site_label_1
_geom_angle_atom_site_label_2
_geom_angle_atom_site_label_3
_geom_angle
C2A N1A H5 109.5
C2A N1A H6 109.5
H5 N1A H6 109.5
C2A N1A H7 109.5
H5 N1A H7 109.5
H6 N1A H7 109.5
O1A C1A O2A 125.7(3)
O1A C1A C2A 122.0(3)
O2A C1A C2A 112.3(3)
N1A C2A C1A 108.8(3)
N1A C2A C3A 111.4(2)
C1A C2A C3A 113.4(3)
N1A C2A H8 107.7
C1A C2A H8 107.7
C3A C2A H8 107.7
C4A C3A C2A 114.8(3)
C4A C3A H9 108.6
C2A C3A H9 108.6
C4A C3A H10 108.6
C2A C3A H10 108.6
H9 C3A H10 107.5
C5A C4A C9A 118.1(3)
C5A C4A C3A 121.4(3)
C9A C4A C3A 120.5(3)
C4A C5A C6A 120.7(4)
C4A C5A H11 119.6
C6A C5A H11 119.6
C7A C6A C5A 119.7(4)
C7A C6A H12 120.1
C5A C6A H12 120.1
C8A C7A C6A 120.4(4)
C8A C7A H13 119.8
C6A C7A H13 119.8
C7A C8A C9A 119.8(4)
C7A C8A H14 120.1
C9A C8A H14 120.1
C4A C9A C8A 121.2(4)
C4A C9A H15 119.4
C8A C9A H15 119.4
C1B O2B H2B 118(4)
C2B N1B H16 109.5
C2B N1B H17 109.5
H16 N1B H17 109.5
C2B N1B H18 109.5
H16 N1B H18 109.5
H17 N1B H18 109.5
O1B C1B O2B 124.9(3)
O1B C1B C2B 121.2(3)
O2B C1B C2B 113.9(3)
N1B C2B C1B 108.9(3)
N1B C2B C3B 111.4(2)
C1B C2B C3B 113.8(3)
N1B C2B H19 107.5
C1B C2B H19 107.5
C3B C2B H19 107.5
C4B C3B C2B 115.3(3)
C4B C3B H20 108.4
C2B C3B H20 108.4
C4B C3B H21 108.4
C2B C3B H21 108.4
H20 C3B H21 107.5
C5B C4B C9B 116.8(4)
C5B C4B C3B 121.7(3)
C9B C4B C3B 121.5(4)
C4B C5B C6B 121.1(4)
C4B C5B H22 119.4
C6B C5B H22 119.4
C7B C6B C5B 119.9(5)
C7B C6B H23 120.0
C5B C6B H23 120.0
C8B C7B C6B 120.0(5)
C8B C7B H24 120.0
C6B C7B H24 120.0
C7B C8B C9B 120.0(5)
C7B C8B H25 120.0
C9B C8B H25 120.0
C8B C9B C4B 122.2(5)
C8B C9B H26 118.9
C4B C9B H26 118.9
C10 O3 H3 105(2)
C12 O6 H3 101.9(19)
O4 C10 O3 121.6(4)
O4 C10 C11 120.7(4)
O3 C10 C11 117.7(3)
C10 C11 C12 117.4(3)
C10 C11 H1 110(3)
C12 C11 H1 108(3)
C10 C11 H2 110(3)
C12 C11 H2 107(3)
H1 C11 H2 104(5)
O5 C12 O6 122.0(4)
O5 C12 C11 121.8(4)
O6 C12 C11 116.2(3)

loop_
_geom_bond_atom_site_label_1
_geom_bond_atom_site_label_2
_geom_bond_distance
_geom_bond_publ_flag
O1A C1A 1.217(4) y
O2A C1A 1.285(3) y
N1A C2A 1.480(4) y
N1A H5 0.8900 ?
N1A H6 0.8900 ?
N1A H7 0.8900 ?
C1A C2A 1.519(5) ?
C2A C3A 1.526(4) ?
C2A H8 0.9800 ?
C3A C4A 1.505(5) ?
C3A H9 0.9700 ?
C3A H10 0.9700 ?
C4A C5A 1.378(4) ?
C4A C9A 1.381(5) ?
C5A C6A 1.391(6) ?
C5A H11 0.9300 ?
C6A C7A 1.371(6) ?
C6A H12 0.9300 ?
C7A C8A 1.358(6) ?
C7A H13 0.9300 ?
C8A C9A 1.386(6) ?
C8A H14 0.9300 ?
C9A H15 0.9300 ?
O1B C1B 1.226(4) y
O2B C1B 1.271(4) y
O2B H2B 0.91(8) y
N1B C2B 1.484(4) y
N1B H16 0.8900 ?
N1B H17 0.8900 ?
N1B H18 0.8900 ?
C1B C2B 1.514(4) ?
C2B C3B 1.521(5) ?
C2B H19 0.9800 ?
C3B C4B 1.502(5) ?
C3B H20 0.9700 ?
C3B H21 0.9700 ?
C4B C5B 1.376(6) ?
C4B C9B 1.387(5) ?
C5B C6B 1.397(7) ?
C5B H22 0.9300 ?
C6B C7B 1.368(8) ?
C6B H23 0.9300 ?
C7B C8B 1.351(8) ?
C7B H24 0.9300 ?
C8B C9B 1.375(7) ?
C8B H25 0.9300 ?
C9B H26 0.9300 ?
O3 C10 1.284(5) y
O3 H3 1.05(4) y
O4 C10 1.204(5) y
O5 C12 1.213(4) y
O6 C12 1.291(5) y
C10 C11 1.496(5) y
C11 C12 1.501(5) y
C11 H1 1.01(6) y
C11 H2 0.95(5) y

loop_
_geom_hbond_atom_site_label_D
_geom_hbond_atom_site_label_H
_geom_hbond_atom_site_label_A
_geom_hbond_site_symmetry_A
_geom_hbond_distance_DH
_geom_hbond_distance_HA
_geom_hbond_distance_DA
_geom_hbond_angle_DHA
N1A H5 O4 1_556 0.89 1.90 2.699(4) 148
N1A H6 O3 1_546 0.89 2.06 2.889(4) 154
N1A H7 O1B 2_646 0.89 1.90 2.757(3) 160
N1B H16 O5 1_545 0.89 2.12 3.005(4) 174
N1B H17 O5 . 0.89 2.35 3.167(5) 152
N1B H18 O1A 2_656 0.89 2.05 2.864(3) 152
O2B H2B O2A 1_565 0.91(8) 1.53(8) 2.429(4) 175(6)
O3 H3 O6 . 1.04(4) 1.41(4) 2.413(4) 160(4)

loop_
_geom_torsion_atom_site_label_1
_geom_torsion_atom_site_label_2
_geom_torsion_atom_site_label_3
_geom_torsion_atom_site_label_4
_geom_torsion
_geom_torsion_publ_flag
O1A C1A C2A N1A -2.7(4) y
O2A C1A C2A N1A 177.6(2) y
O1A C1A C2A C3A 121.9(3) ?
O2A C1A C2A C3A -57.8(3) ?
N1A C2A C3A C4A 66.9(4) y
C1A C2A C3A C4A -56.3(3) ?
C2A C3A C4A C5A -90.0(4) y
C2A C3A C4A C9A 89.3(4) y
C9A C4A C5A C6A -1.3(5) ?
C3A C4A C5A C6A 178.0(3) ?
C4A C5A C6A C7A 1.2(6) ?
C5A C6A C7A C8A -0.7(6) ?
C6A C7A C8A C9A 0.3(6) ?
C5A C4A C9A C8A 0.9(5) ?
C3A C4A C9A C8A -178.4(3) ?
C7A C8A C9A C4A -0.4(6) ?
O1B C1B C2B N1B 2.4(4) y
O2B C1B C2B N1B -177.4(3) y
O1B C1B C2B C3B 127.3(3) ?
O2B C1B C2B C3B -52.6(4) ?
N1B C2B C3B C4B 61.7(4) y
C1B C2B C3B C4B -61.7(4) ?
C2B C3B C4B C5B 85.8(4) y
C2B C3B C4B C9B -94.5(4) y
C9B C4B C5B C6B 0.5(5) ?
C3B C4B C5B C6B -179.7(4) ?
C4B C5B C6B C7B -0.9(7) ?
C5B C6B C7B C8B 1.2(8) ?
C6B C7B C8B C9B -1.3(8) ?
C7B C8B C9B C4B 1.0(8) ?
C5B C4B C9B C8B -0.6(6) ?
C3B C4B C9B C8B 179.7(4) ?
O4 C10 C11 C12 -171.2(4) ?
O3 C10 C11 C12 10.4(5) ?
C10 C11 C12 O5 163.4(3) ?
C10 C11 C12 O6 -18.7(5) ?

loop_
_cod_related_entry_id
_cod_related_entry_database
_cod_related_entry_code
1 ChemSpider 21173447
